data_7236206
loop_
_publ_author_name
'Huang, Wei'
'Zhu, Haoyun'
'Huang, Yuli'
'Yang, Junwei'
'Wang, Weizhi'

_publ_section_title
;
 Controllable synthesis of conjugated thio-phenylethyne-based compounds
 with different chain lengths
;
_journal_issue 46
_journal_name_full 'RSC Advances'
_journal_page_first 40343
_journal_paper_doi 10.1039/C6RA05709H
_journal_volume 6
_journal_year 2016
_chemical_formula_sum 'C16 H8 S3'
_chemical_formula_weight 296.40
_space_group_IT_number 15
_space_group_name_Hall '-C 2yc'
_space_group_name_H-M_alt 'C 1 2/c 1'
_symmetry_cell_setting monoclinic
_symmetry_space_group_name_H-M 'C 1 2/c 1'
_atom_sites_solution_hydrogens geom
_atom_sites_solution_primary direct
_atom_sites_solution_secondary difmap
_audit_creation_method SHELXL-97
_audit_update_record
;
2016-03-03 deposited with the CCDC.
2016-04-11 downloaded from the CCDC.
;
_cell_angle_alpha 90.00
_cell_angle_beta 95.094(5)
_cell_angle_gamma 90.00
_cell_formula_units_Z 16
_cell_length_a 15.042(5)
_cell_length_b 11.404(4)
_cell_length_c 32.856(10)
_cell_measurement_reflns_used 3653
_cell_measurement_temperature 296(2)
_cell_measurement_theta_max 25.83
_cell_measurement_theta_min 2.49
_cell_volume 5614(3)
_computing_cell_refinement 'Bruker SAINT'
_computing_data_collection 'Bruker APEX2'
_computing_data_reduction 'Bruker SAINT'
_computing_molecular_graphics 'Bruker SHELXTL'
_computing_publication_material 'Bruker SHELXTL'
_computing_structure_refinement 'SHELXL-97 (Sheldrick, 2008)'
_computing_structure_solution 'SHELXS-97 (Sheldrick, 2008)'
_diffrn_ambient_temperature 296(2)
_diffrn_measured_fraction_theta_full 0.985
_diffrn_measured_fraction_theta_max 0.985
_diffrn_measurement_device_type 'Bruker APEX-II CCD'
_diffrn_measurement_method '\f and \w scans'
_diffrn_radiation_monochromator graphite
_diffrn_radiation_source 'fine-focus sealed tube'
_diffrn_radiation_type MoK\a
_diffrn_radiation_wavelength 0.71073
_diffrn_reflns_av_R_equivalents 0.0618
_diffrn_reflns_av_sigmaI/netI 0.0687
_diffrn_reflns_limit_h_max 9
_diffrn_reflns_limit_h_min -17
_diffrn_reflns_limit_k_max 13
_diffrn_reflns_limit_k_min -13
_diffrn_reflns_limit_l_max 39
_diffrn_reflns_limit_l_min -39
_diffrn_reflns_number 13829
_diffrn_reflns_theta_full 25.00
_diffrn_reflns_theta_max 25.00
_diffrn_reflns_theta_min 2.36
_exptl_absorpt_coefficient_mu 0.509
_exptl_absorpt_correction_T_max 0.9185
_exptl_absorpt_correction_T_min 0.8791
_exptl_absorpt_correction_type multi-scan
_exptl_absorpt_process_details SADABS
_exptl_crystal_colour yellow
_exptl_crystal_density_diffrn 1.403
_exptl_crystal_density_method 'not measured'
_exptl_crystal_description block
_exptl_crystal_F_000 2432
_exptl_crystal_size_max 0.26
_exptl_crystal_size_mid 0.21
_exptl_crystal_size_min 0.17
_refine_diff_density_max 0.634
_refine_diff_density_min -0.752
_refine_diff_density_rms 0.084
_refine_ls_extinction_coef 0.00086(13)
_refine_ls_extinction_expression Fc^*^=kFc[1+0.001xFc^2^\l^3^/sin(2\q)]^-1/4^
_refine_ls_extinction_method SHELXL
_refine_ls_goodness_of_fit_ref 1.067
_refine_ls_hydrogen_treatment mixed
_refine_ls_matrix_type full
_refine_ls_number_parameters 352
_refine_ls_number_reflns 4882
_refine_ls_number_restraints 7
_refine_ls_restrained_S_all 1.071
_refine_ls_R_factor_all 0.1181
_refine_ls_R_factor_gt 0.0881
_refine_ls_shift/su_max 0.000
_refine_ls_shift/su_mean 0.000
_refine_ls_structure_factor_coef Fsqd
_refine_ls_weighting_details 'calc w=1/[\s^2^(Fo^2^)+(0.0020P)^2^+45.0000P] where P=(Fo^2^+2Fc^2^)/3'
_refine_ls_weighting_scheme calc
_refine_ls_wR_factor_gt 0.1980
_refine_ls_wR_factor_ref 0.2094
_reflns_number_gt 3386
_reflns_number_total 4882
_reflns_threshold_expression >2sigma(I)
_cod_data_source_file c6ra05709h2.cif
_cod_data_source_block a
_cod_depositor_comments
;
The following automatic conversions were performed:

data item '_exptl_absorpt_correction_type' value 'Multi-scan' was
changed to 'multi-scan' in accordance with the
/home/saulius/struct/COD-crude-data/automatic-downloads/DataCite-retrospective/RSC/depositions/lib/dictionaries/cif_core.dic
dictionary named 'cif_core.dic' version 2.4.2 last updated on
2011-04-26.

data item '_symmetry_cell_setting' value 'Monoclinic' was changed to
'monoclinic' in accordance with the
/home/saulius/struct/COD-crude-data/automatic-downloads/DataCite-retrospective/RSC/depositions/lib/dictionaries/cif_core.dic
dictionary named 'cif_core.dic' version 2.4.2 last updated on
2011-04-26.

Automatic conversion script
Id: cif_fix_values 6909 2019-04-08 15:41:33Z antanas 
;
_cod_original_sg_symbol_H-M 'C2/c  '
_cod_database_code 7236206

loop_
_symmetry_equiv_pos_as_xyz
'x, y, z'
'-x, y, -z+1/2'
'x+1/2, y+1/2, z'
'-x+1/2, y+1/2, -z+1/2'
'-x, -y, -z'
'x, -y, z-1/2'
'-x+1/2, -y+1/2, -z'
'x+1/2, -y+1/2, z-1/2'

loop_
_atom_site_label
_atom_site_type_symbol
_atom_site_fract_x
_atom_site_fract_y
_atom_site_fract_z
_atom_site_U_iso_or_equiv
_atom_site_adp_type
_atom_site_occupancy
_atom_site_symmetry_multiplicity
_atom_site_calc_flag
_atom_site_refinement_flags
S1 S 0.59215(19) 0.2447(3) 0.32247(10) 0.1447(13) Uani 1 1 d .
S2 S 0.38239(9) 0.56544(13) 0.21740(4) 0.0503(4) Uani 1 1 d .
S3' S 0.18910(18) 0.9766(2) 0.10933(8) 0.0655(7) Uani 0.50 1 d P
C14' C 0.18910(18) 0.9766(2) 0.10933(8) 0.0655(7) Uani 0.50 1 d P
H14B H 0.1419 0.9945 0.1247 0.079 Uiso 0.50 1 calc PR
S4 S -0.03596(18) 0.3592(2) -0.02112(9) 0.1150(9) Uani 1 1 d .
S5 S 0.28056(10) 0.53214(14) 0.08976(5) 0.0629(5) Uani 1 1 d .
S6 S 0.64770(16) 0.7876(3) 0.14632(9) 0.1182(9) Uani 1 1 d .
C1 C 0.5976(6) 0.1345(9) 0.3527(3) 0.107(3) Uani 1 1 d U
H1 H 0.6508 0.0951 0.3598 0.129 Uiso 1 1 calc R
C2 C 0.5210(7) 0.1025(8) 0.3670(3) 0.112(3) Uani 1 1 d .
H2 H 0.5169 0.0375 0.3838 0.135 Uiso 1 1 calc R
C3 C 0.4431(4) 0.1768(5) 0.35437(17) 0.0528(15) Uani 1 1 d .
H3 H 0.3854 0.1738 0.3624 0.063 Uiso 1 1 calc R
C4 C 0.4835(4) 0.2608(6) 0.32420(18) 0.0601(15) Uani 1 1 d .
C5 C 0.4362(4) 0.3501(5) 0.30232(17) 0.0518(14) Uani 1 1 d .
C6 C 0.3955(3) 0.4245(5) 0.28402(17) 0.0483(13) Uani 1 1 d .
C7 C 0.3471(3) 0.5135(5) 0.26230(15) 0.0448(12) Uani 1 1 d .
C8 C 0.2710(4) 0.5674(6) 0.27113(18) 0.0643(17) Uani 1 1 d .
H8 H 0.2413 0.5500 0.2940 0.077 Uiso 1 1 calc R
C9 C 0.2417(4) 0.6517(6) 0.24219(18) 0.0638(17) Uani 1 1 d .
H9 H 0.1903 0.6961 0.2440 0.077 Uiso 1 1 calc R
C10 C 0.2947(3) 0.6631(4) 0.21148(15) 0.0427(12) Uani 1 1 d .
C11 C 0.2852(3) 0.7374(5) 0.17771(17) 0.0462(12) Uani 1 1 d .
C12 C 0.2764(3) 0.8021(5) 0.14880(16) 0.0450(12) Uani 1 1 d .
C13 C 0.2661(3) 0.8787(5) 0.11529(16) 0.0454(12) Uani 1 1 d .
S3 S 0.33269(18) 0.8756(2) 0.07934(8) 0.0654(7) Uani 0.50 1 d P
C14 C 0.33269(18) 0.8756(2) 0.07934(8) 0.0654(7) Uani 0.50 1 d P
H14A H 0.3807 0.8277 0.0746 0.078 Uiso 0.50 1 calc PR
C15 C 0.2874(7) 0.9831(7) 0.0549(2) 0.079(2) Uani 1 1 d .
C16 C 0.2186(6) 1.0302(6) 0.0703(3) 0.080(2) Uani 1 1 d D
C17 C -0.1111(5) 0.2545(9) -0.0255(3) 0.099(3) Uani 1 1 d .
H17 H -0.1626 0.2582 -0.0434 0.118 Uiso 1 1 calc R
C18 C -0.0916(5) 0.1671(9) -0.0018(3) 0.090(2) Uani 1 1 d .
H18 H -0.1286 0.1019 -0.0010 0.108 Uiso 1 1 calc R
C19 C -0.0084(3) 0.1767(5) 0.02348(14) 0.0446(13) Uani 1 1 d .
H19 H 0.0164 0.1223 0.0423 0.054 Uiso 1 1 calc R
C20 C 0.0285(4) 0.2910(6) 0.01311(18) 0.0576(15) Uani 1 1 d .
C21 C 0.1123(4) 0.3349(5) 0.03082(17) 0.0556(14) Uani 1 1 d .
C22 C 0.1827(4) 0.3678(5) 0.04513(17) 0.0525(14) Uani 1 1 d .
C23 C 0.2675(4) 0.4048(5) 0.06245(16) 0.0495(13) Uani 1 1 d .
C24 C 0.3461(4) 0.3507(6) 0.0606(2) 0.0723(19) Uani 1 1 d .
H24 H 0.3523 0.2798 0.0472 0.087 Uiso 1 1 calc R
C25 C 0.4178(4) 0.4106(6) 0.0807(2) 0.0714(19) Uani 1 1 d .
H25 H 0.4763 0.3835 0.0821 0.086 Uiso 1 1 calc R
C26 C 0.3940(3) 0.5117(5) 0.09788(16) 0.0485(13) Uani 1 1 d .
C27 C 0.4486(4) 0.5948(5) 0.11955(17) 0.0503(13) Uani 1 1 d .
C28 C 0.4950(4) 0.6655(5) 0.13735(17) 0.0536(14) Uani 1 1 d .
C29 C 0.5488(4) 0.7494(5) 0.15869(18) 0.0567(15) Uani 1 1 d .
C30 C 0.5246(4) 0.8156(6) 0.19638(16) 0.066(2) Uani 1 1 d .
H30 H 0.4727 0.8098 0.2097 0.080 Uiso 1 1 calc R
C31 C 0.6022(7) 0.8904(8) 0.2066(3) 0.110(3) Uani 1 1 d .
H31 H 0.6061 0.9409 0.2289 0.132 Uiso 1 1 calc R
C32 C 0.6653(5) 0.8816(7) 0.1823(3) 0.089(2) Uani 1 1 d .
H32 H 0.7170 0.9266 0.1856 0.107 Uiso 1 1 calc R
H16A H 0.184(4) 1.098(4) 0.062(2) 0.10(2) Uiso 1 1 d D
H15A H 0.313(5) 1.000(7) 0.033(2) 0.09(2) Uiso 1 1 d .

loop_
_atom_site_aniso_label
_atom_site_aniso_U_11
_atom_site_aniso_U_22
_atom_site_aniso_U_33
_atom_site_aniso_U_23
_atom_site_aniso_U_13
_atom_site_aniso_U_12
S1 0.1045(18) 0.182(3) 0.153(3) 0.065(2) 0.0421(17) 0.063(2)
S2 0.0427(7) 0.0525(9) 0.0564(8) 0.0138(7) 0.0085(6) 0.0040(6)
S3' 0.0707(16) 0.0513(15) 0.0720(17) 0.0034(13) -0.0076(13) 0.0055(12)
C14' 0.0707(16) 0.0513(15) 0.0720(17) 0.0034(13) -0.0076(13) 0.0055(12)
S4 0.1168(18) 0.0883(17) 0.130(2) 0.0014(15) -0.0446(15) -0.0046(14)
S5 0.0494(8) 0.0561(10) 0.0818(11) -0.0186(8) -0.0024(7) -0.0019(7)
S6 0.0938(16) 0.137(2) 0.127(2) -0.0245(17) 0.0272(14) -0.0413(15)
C1 0.094(5) 0.121(6) 0.107(6) 0.031(5) 0.014(4) 0.058(5)
C2 0.118(7) 0.097(7) 0.120(7) 0.045(6) -0.004(6) 0.042(6)
C3 0.046(3) 0.043(3) 0.067(4) 0.033(3) -0.005(3) 0.021(2)
C4 0.060(3) 0.066(4) 0.053(3) 0.006(3) -0.002(3) 0.012(3)
C5 0.049(3) 0.054(4) 0.052(3) 0.004(3) 0.003(3) 0.005(3)
C6 0.046(3) 0.049(3) 0.050(3) 0.005(3) 0.003(2) -0.003(3)
C7 0.052(3) 0.040(3) 0.041(3) 0.010(2) -0.003(2) -0.003(2)
C8 0.068(4) 0.077(5) 0.051(3) 0.015(3) 0.019(3) 0.022(3)
C9 0.064(4) 0.073(4) 0.056(4) 0.009(3) 0.016(3) 0.028(3)
C10 0.047(3) 0.036(3) 0.044(3) 0.006(2) -0.004(2) 0.002(2)
C11 0.043(3) 0.041(3) 0.054(3) -0.001(3) 0.001(2) 0.001(2)
C12 0.044(3) 0.041(3) 0.050(3) 0.002(3) 0.001(2) -0.002(2)
C13 0.051(3) 0.041(3) 0.043(3) 0.004(2) -0.004(2) -0.010(2)
S3 0.0763(17) 0.0649(17) 0.0554(15) 0.0040(12) 0.0083(12) -0.0131(13)
C14 0.0763(17) 0.0649(17) 0.0554(15) 0.0040(12) 0.0083(12) -0.0131(13)
C15 0.109(6) 0.076(5) 0.051(4) 0.017(4) -0.002(4) -0.040(5)
C16 0.092(5) 0.050(4) 0.090(5) 0.012(4) -0.032(5) -0.003(4)
C17 0.073(5) 0.114(7) 0.102(6) -0.039(6) -0.030(4) 0.007(5)
C18 0.071(5) 0.102(7) 0.097(6) -0.023(5) 0.009(4) -0.029(5)
C19 0.045(3) 0.054(3) 0.035(3) 0.000(2) 0.004(2) -0.030(2)
C20 0.051(3) 0.066(4) 0.055(3) -0.016(3) 0.000(3) -0.005(3)
C21 0.063(4) 0.054(4) 0.049(3) -0.004(3) 0.000(3) -0.003(3)
C22 0.060(3) 0.046(3) 0.051(3) 0.000(3) -0.001(3) -0.008(3)
C23 0.054(3) 0.048(3) 0.046(3) -0.001(3) 0.003(2) -0.010(3)
C24 0.067(4) 0.060(4) 0.090(5) -0.030(4) 0.004(3) -0.003(3)
C25 0.049(3) 0.071(5) 0.094(5) -0.022(4) 0.007(3) 0.000(3)
C26 0.046(3) 0.052(3) 0.047(3) 0.003(3) 0.005(2) -0.006(2)
C27 0.046(3) 0.056(4) 0.049(3) -0.001(3) 0.005(2) -0.009(3)
C28 0.049(3) 0.058(4) 0.054(3) 0.005(3) 0.006(3) -0.007(3)
C29 0.056(3) 0.059(4) 0.053(3) 0.005(3) -0.004(3) -0.016(3)
C30 0.079(4) 0.078(4) 0.047(3) -0.039(3) 0.030(3) -0.064(4)
C31 0.136(8) 0.103(7) 0.089(6) -0.033(5) 0.001(6) -0.059(6)
C32 0.074(5) 0.077(5) 0.113(6) -0.003(5) -0.007(4) -0.042(4)

loop_
_atom_type_symbol
_atom_type_description
_atom_type_scat_dispersion_real
_atom_type_scat_dispersion_imag
_atom_type_scat_source
C C 0.0033 0.0016 'International Tables Vol C Tables 4.2.6.8 and 6.1.1.4'
H H 0.0000 0.0000 'International Tables Vol C Tables 4.2.6.8 and 6.1.1.4'
S S 0.1246 0.1234 'International Tables Vol C Tables 4.2.6.8 and 6.1.1.4'

loop_
_geom_angle_atom_site_label_1
_geom_angle_atom_site_label_2
_geom_angle_atom_site_label_3
_geom_angle
C1 S1 C4 93.6(4)
C7 S2 C10 91.6(3)
C16 S3' C13 96.9(4)
C20 S4 C17 94.4(4)
C23 S5 C26 91.9(3)
C32 S6 C29 95.1(4)
C2 C1 S1 115.8(6)
C2 C1 H1 122.1
S1 C1 H1 122.1
C1 C2 C3 115.7(8)
C1 C2 H2 122.2
C3 C2 H2 122.2
C2 C3 C4 100.9(6)
C2 C3 H3 129.5
C4 C3 H3 129.5
C5 C4 C3 124.7(5)
C5 C4 S1 121.5(5)
C3 C4 S1 113.6(4)
C6 C5 C4 179.3(7)
C5 C6 C7 179.8(7)
C8 C7 C6 129.0(5)
C8 C7 S2 111.1(4)
C6 C7 S2 119.9(4)
C7 C8 C9 112.9(5)
C7 C8 H8 123.6
C9 C8 H8 123.6
C10 C9 C8 113.9(5)
C10 C9 H9 123.1
C8 C9 H9 123.1
C9 C10 C11 129.0(5)
C9 C10 S2 110.6(4)
C11 C10 S2 120.4(4)
C12 C11 C10 179.3(6)
C11 C12 C13 179.4(6)
C12 C13 S3' 123.7(4)
C12 C13 S3 121.9(4)
S3' C13 S3 114.4(3)
C15 S3 C13 95.0(4)
C16 C15 S3 116.1(6)
C16 C15 H15A 131(5)
S3 C15 H15A 113(5)
C15 C16 S3' 117.5(6)
C15 C16 H16A 131(5)
S3' C16 H16A 111(5)
C18 C17 S4 113.2(6)
C18 C17 H17 123.4
S4 C17 H17 123.4
C17 C18 C19 115.5(7)
C17 C18 H18 122.3
C19 C18 H18 122.3
C18 C19 C20 105.1(6)
C18 C19 H19 127.5
C20 C19 H19 127.5
C21 C20 C19 123.6(5)
C21 C20 S4 124.5(5)
C19 C20 S4 111.9(4)
C22 C21 C20 177.9(7)
C21 C22 C23 178.8(7)
C24 C23 C22 127.8(6)
C24 C23 S5 110.7(4)
C22 C23 S5 121.5(5)
C23 C24 C25 113.7(6)
C23 C24 H24 123.1
C25 C24 H24 123.1
C26 C25 C24 113.3(6)
C26 C25 H25 123.3
C24 C25 H25 123.3
C25 C26 C27 128.6(5)
C25 C26 S5 110.4(4)
C27 C26 S5 121.0(4)
C28 C27 C26 179.1(6)
C27 C28 C29 179.2(7)
C28 C29 C30 125.3(5)
C28 C29 S6 123.7(5)
C30 C29 S6 111.0(4)
C31 C30 C29 103.4(6)
C31 C30 H30 128.3
C29 C30 H30 128.3
C32 C31 C30 115.3(7)
C32 C31 H31 122.3
C30 C31 H31 122.3
C31 C32 S6 115.1(6)
C31 C32 H32 122.4
S6 C32 H32 122.4

loop_
_geom_bond_atom_site_label_1
_geom_bond_atom_site_label_2
_geom_bond_distance
S1 C1 1.599(9)
S1 C4 1.651(6)
S2 C7 1.717(5)
S2 C10 1.723(5)
S3' C16 1.521(9)
S3' C13 1.608(6)
S4 C20 1.617(7)
S4 C17 1.642(10)
S5 C23 1.709(6)
S5 C26 1.719(5)
S6 C32 1.600(9)
S6 C29 1.636(6)
C1 C2 1.334(12)
C1 H1 0.9300
C2 C3 1.475(9)
C2 H2 0.9300
C3 C4 1.542(8)
C3 H3 0.9300
C4 C5 1.403(8)
C5 C6 1.179(7)
C6 C7 1.407(7)
C7 C8 1.353(8)
C8 C9 1.396(8)
C8 H8 0.9300
C9 C10 1.347(8)
C9 H9 0.9300
C10 C11 1.393(7)
C11 C12 1.201(7)
C12 C13 1.404(7)
C13 S3 1.615(6)
S3 C15 1.586(9)
C15 C16 1.308(12)
C15 H15A 0.87(7)
C16 H16A 0.95(2)
C17 C18 1.282(12)
C17 H17 0.9300
C18 C19 1.444(9)
C18 H18 0.9300
C19 C20 1.469(8)
C19 H19 0.9300
C20 C21 1.431(8)
C21 C22 1.180(7)
C22 C23 1.414(8)
C23 C24 1.341(8)
C24 C25 1.392(9)
C24 H24 0.9300
C25 C26 1.346(8)
C25 H25 0.9300
C26 C27 1.405(8)
C27 C28 1.186(7)
C28 C29 1.400(8)
C29 C30 1.522(8)
C30 C31 1.462(9)
C30 H30 0.9300
C31 C32 1.296(12)
C31 H31 0.9300
C32 H32 0.9300

loop_
_geom_torsion_atom_site_label_1
_geom_torsion_atom_site_label_2
_geom_torsion_atom_site_label_3
_geom_torsion_atom_site_label_4
_geom_torsion
C4 S1 C1 C2 -1.3(10)
S1 C1 C2 C3 -2.7(13)
C1 C2 C3 C4 5.5(11)
C2 C3 C4 C5 178.8(7)
C2 C3 C4 S1 -6.3(7)
C1 S1 C4 C5 179.9(6)
C1 S1 C4 C3 4.7(6)
C3 C4 C5 C6 -18(52)
S1 C4 C5 C6 167(100)
C4 C5 C6 C7 102(100)
C5 C6 C7 C8 -62(100)
C5 C6 C7 S2 120(100)
C10 S2 C7 C8 1.4(5)
C10 S2 C7 C6 -179.8(5)
C6 C7 C8 C9 -179.6(6)
S2 C7 C8 C9 -1.0(7)
C7 C8 C9 C10 -0.2(9)
C8 C9 C10 C11 179.5(6)
C8 C9 C10 S2 1.3(7)
C7 S2 C10 C9 -1.5(5)
C7 S2 C10 C11 -179.9(4)
C9 C10 C11 C12 13(61)
S2 C10 C11 C12 -169(100)
C10 C11 C12 C13 53(93)
C11 C12 C13 S3' -61(52)
C11 C12 C13 S3 119(52)
C16 S3' C13 C12 176.9(5)
C16 S3' C13 S3 -2.6(4)
C12 C13 S3 C15 -177.3(5)
S3' C13 S3 C15 2.3(4)
C13 S3 C15 C16 -1.0(7)
S3 C15 C16 S3' -0.6(9)
C13 S3' C16 C15 2.0(7)
C20 S4 C17 C18 0.6(8)
S4 C17 C18 C19 -0.5(10)
C17 C18 C19 C20 0.2(9)
C18 C19 C20 C21 -178.7(6)
C18 C19 C20 S4 0.2(6)
C17 S4 C20 C21 178.5(6)
C17 S4 C20 C19 -0.4(5)
C19 C20 C21 C22 51(19)
S4 C20 C21 C22 -128(19)
C20 C21 C22 C23 -28(44)
C21 C22 C23 C24 36(30)
C21 C22 C23 S5 -144(30)
C26 S5 C23 C24 0.8(5)
C26 S5 C23 C22 -179.2(5)
C22 C23 C24 C25 179.6(6)
S5 C23 C24 C25 -0.4(8)
C23 C24 C25 C26 -0.4(10)
C24 C25 C26 C27 -178.5(6)
C24 C25 C26 S5 1.0(8)
C23 S5 C26 C25 -1.1(5)
C23 S5 C26 C27 178.5(5)
C25 C26 C27 C28 81(44)
S5 C26 C27 C28 -98(44)
C26 C27 C28 C29 129(57)
C27 C28 C29 C30 9(56)
C27 C28 C29 S6 -172(100)
C32 S6 C29 C28 179.6(6)
C32 S6 C29 C30 -1.2(6)
C28 C29 C30 C31 179.7(7)
S6 C29 C30 C31 0.5(7)
C29 C30 C31 C32 0.7(11)
C30 C31 C32 S6 -1.6(12)
C29 S6 C32 C31 1.7(9)
